data_1557235
loop_
_publ_author_name
'Navarro, Miquel'
'Toledo, Alberto'
'Mallet-Ladeira, Sonia'
'Sosa Carrizo, E. Daiann'
'Miqueu, Karinne'
'Bourissou, Didier'

_publ_section_title
;
 Versatility and adaptative behaviour of the P^N chelating ligand
 MeDalphos within gold(i) \p complexes
;
_journal_issue 10
_journal_name_full 'Chemical Science'
_journal_page_first 2750
_journal_page_last 2758
_journal_paper_doi 10.1039/C9SC06398F
_journal_volume 11
_journal_year 2020
_chemical_formula_moiety 'C33 H48 Au N O P, F6 Sb, C H2 Cl2'
_chemical_formula_sum 'C34 H50 Au Cl2 F6 N O P Sb'
_chemical_formula_weight 1023.35
_space_group_IT_number 14
_space_group_name_Hall '-P 2ybc'
_space_group_name_H-M_alt 'P 1 21/c 1'
_symmetry_cell_setting monoclinic
_symmetry_Int_Tables_number 14
_symmetry_space_group_name_Hall '-P 2ybc'
_symmetry_space_group_name_H-M 'P 1 21/c 1'
_atom_sites_solution_hydrogens mixed
_audit_update_record
;
2019-11-25 deposited with the CCDC.	2020-01-31 downloaded from the CCDC.
;
_cell_angle_alpha 90
_cell_angle_beta 104.904(3)
_cell_angle_gamma 90
_cell_formula_units_Z 4
_cell_length_a 10.9121(11)
_cell_length_b 17.7644(18)
_cell_length_c 19.509(2)
_cell_measurement_reflns_used 9147
_cell_measurement_temperature 193(2)
_cell_measurement_theta_max 39.84
_cell_measurement_theta_min 3.15
_cell_volume 3654.5(6)
_computing_cell_refinement 'APEX2 and SAINT'
_computing_data_collection APEX2
_computing_data_reduction SAINT
_computing_molecular_graphics 'Ortep-3 for Windows (Farrugia, 1997)'
_computing_publication_material 'WinGX publication routines (Farrugia, 1999)'
_computing_structure_refinement 'SHELXL-2016/6 (Sheldrick, 2015)'
_computing_structure_solution 'SHELXT (Sheldrick, 2015)'
_diffrn_ambient_temperature 193(2)
_diffrn_measured_fraction_theta_full 0.997
_diffrn_measured_fraction_theta_max 0.998
_diffrn_measurement_device_type 'Bruker D8 VENTURE'
_diffrn_measurement_method 'phi and omega scans'
_diffrn_radiation_monochromator triumph
_diffrn_radiation_source 'fine focus sealed tube'
_diffrn_radiation_type MoK\a
_diffrn_radiation_wavelength 0.71073
_diffrn_reflns_av_R_equivalents 0.0339
_diffrn_reflns_av_unetI/netI 0.0156
_diffrn_reflns_Laue_measured_fraction_full 0.997
_diffrn_reflns_Laue_measured_fraction_max 0.998
_diffrn_reflns_limit_h_max 17
_diffrn_reflns_limit_h_min -17
_diffrn_reflns_limit_k_max 27
_diffrn_reflns_limit_k_min -27
_diffrn_reflns_limit_l_max 30
_diffrn_reflns_limit_l_min -30
_diffrn_reflns_number 152131
_diffrn_reflns_point_group_measured_fraction_full 0.997
_diffrn_reflns_point_group_measured_fraction_max 0.998
_diffrn_reflns_theta_full 25.242
_diffrn_reflns_theta_max 33.728
_diffrn_reflns_theta_min 2.999
_diffrn_standards_decay_% 0
_diffrn_standards_interval_count 0
_diffrn_standards_interval_time 0
_diffrn_standards_number 0
_exptl_absorpt_coefficient_mu 4.999
_exptl_absorpt_correction_T_max 0.7481
_exptl_absorpt_correction_T_min 0.5851
_exptl_absorpt_correction_type multi-scan
_exptl_absorpt_process_details 'SADABS (Bruker-AXS)'
_exptl_crystal_colour colourless
_exptl_crystal_density_diffrn 1.86
_exptl_crystal_density_method 'not measured'
_exptl_crystal_description block
_exptl_crystal_F_000 2008
_exptl_crystal_size_max 0.26
_exptl_crystal_size_mid 0.1
_exptl_crystal_size_min 0.1
_refine_diff_density_max 3.222
_refine_diff_density_min -1.849
_refine_diff_density_rms 0.121
_refine_ls_extinction_method none
_refine_ls_goodness_of_fit_ref 1.046
_refine_ls_hydrogen_treatment mixed
_refine_ls_matrix_type full
_refine_ls_number_parameters 434
_refine_ls_number_reflns 14574
_refine_ls_number_restraints 0
_refine_ls_restrained_S_all 1.046
_refine_ls_R_factor_all 0.0392
_refine_ls_R_factor_gt 0.0302
_refine_ls_shift/su_max 0.002
_refine_ls_shift/su_mean 0
_refine_ls_structure_factor_coef Fsqd
_refine_ls_weighting_details 'w=1/[\s^2^(Fo^2^)+(0.0391P)^2^+6.5282P] where P=(Fo^2^+2Fc^2^)/3'
_refine_ls_weighting_scheme calc
_refine_ls_wR_factor_gt 0.0736
_refine_ls_wR_factor_ref 0.079
_reflns_Friedel_coverage 0
_reflns_number_gt 12480
_reflns_number_total 14574
_reflns_threshold_expression 'I > 2\s(I)'
_cod_data_source_file c9sc06398f2.cif
_cod_data_source_block ATP092
_cod_depositor_comments
;Adding full bibliography for 1557234--1557239.cif.

 Adding full bibliography for 1557234--1557239.cif.
;
_cod_original_cell_volume 3654.6(6)
_cod_original_sg_symbol_H-M 'P 21/c'
_cod_database_code 1557235

loop_
_symmetry_equiv_pos_as_xyz
'x, y, z'
'-x, y+1/2, -z+1/2'
'-x, -y, -z'
'x, -y-1/2, z-1/2'

loop_
_atom_site_label
_atom_site_type_symbol
_atom_site_fract_x
_atom_site_fract_y
_atom_site_fract_z
_atom_site_U_iso_or_equiv
_atom_site_adp_type
_atom_site_occupancy
_atom_site_site_symmetry_order
_atom_site_calc_flag
_atom_site_refinement_flags_posn
_atom_site_refinement_flags_adp
C1 C 0.7738(2) 0.27242(13) 0.45842(12) 0.0197(4) Uani 1 1 d . .
C2 C 0.9062(2) 0.27549(15) 0.46906(15) 0.0267(5) Uani 1 1 d . .
H2 H 0.9557 0.2325 0.4873 0.032 Uiso 1 1 calc R U
C3 C 0.9660(3) 0.33968(18) 0.45358(17) 0.0346(6) Uani 1 1 d . .
H3 H 1.0556 0.3406 0.4612 0.041 Uiso 1 1 calc R U
C4 C 0.8943(3) 0.40233(18) 0.42691(19) 0.0385(7) Uani 1 1 d . .
H4 H 0.9346 0.4465 0.4161 0.046 Uiso 1 1 calc R U
C5 C 0.7643(3) 0.40075(16) 0.41596(16) 0.0313(5) Uani 1 1 d . .
H5 H 0.7161 0.4442 0.3977 0.038 Uiso 1 1 calc R U
C6 C 0.7024(2) 0.33663(13) 0.43122(12) 0.0214(4) Uani 1 1 d . .
C7 C 0.5284(3) 0.39571(17) 0.46573(18) 0.0339(6) Uani 1 1 d . .
H7A H 0.5728 0.3859 0.5153 0.051 Uiso 1 1 calc R U
H7B H 0.4367 0.393 0.4601 0.051 Uiso 1 1 calc R U
H7C H 0.5509 0.446 0.4522 0.051 Uiso 1 1 calc R U
C8 C 0.5027(3) 0.35309(19) 0.34440(15) 0.0338(6) Uani 1 1 d . .
H8A H 0.5324 0.4011 0.3299 0.051 Uiso 1 1 calc R U
H8B H 0.4108 0.3553 0.3381 0.051 Uiso 1 1 calc R U
H8C H 0.523 0.3124 0.3152 0.051 Uiso 1 1 calc R U
C9 C 0.7564(2) 0.17852(12) 0.58047(11) 0.0178(4) Uani 1 1 d . .
C10 C 0.7146(4) 0.25129(17) 0.61056(15) 0.0377(7) Uani 1 1 d . .
H10A H 0.757 0.295 0.5952 0.045 Uiso 1 1 calc R U
H10B H 0.6218 0.2579 0.5921 0.045 Uiso 1 1 calc R U
C11 C 0.7490(4) 0.2477(2) 0.69199(17) 0.0485(10) Uani 1 1 d . .
H11 H 0.7205 0.2952 0.7108 0.058 Uiso 1 1 calc R U
C12 C 0.6924(3) 0.11089(19) 0.60553(15) 0.0363(7) Uani 1 1 d . .
H12A H 0.721 0.0638 0.5874 0.044 Uiso 1 1 calc R U
H12B H 0.5992 0.1146 0.5866 0.044 Uiso 1 1 calc R U
C13 C 0.9339(3) 0.1676(2) 0.69199(15) 0.0384(7) Uani 1 1 d . .
H13 H 1.0279 0.1626 0.7108 0.046 Uiso 1 1 calc R U
C14 C 0.8697(4) 0.10041(19) 0.71546(16) 0.0396(7) Uani 1 1 d . .
H14A H 0.8928 0.0974 0.7679 0.048 Uiso 1 1 calc R U
H14B H 0.898 0.0535 0.6968 0.048 Uiso 1 1 calc R U
C15 C 0.7264(3) 0.1091(2) 0.68742(15) 0.0403(7) Uani 1 1 d . .
H15 H 0.6831 0.0654 0.7035 0.048 Uiso 1 1 calc R U
C16 C 0.6840(3) 0.1818(3) 0.71577(17) 0.0505(10) Uani 1 1 d . .
H16A H 0.591 0.1874 0.698 0.061 Uiso 1 1 calc R U
H16B H 0.7054 0.1802 0.7682 0.061 Uiso 1 1 calc R U
C17 C 0.9007(3) 0.1716(2) 0.61002(15) 0.0364(7) Uani 1 1 d . .
H17A H 0.943 0.2156 0.5951 0.044 Uiso 1 1 calc R U
H17B H 0.9313 0.1257 0.591 0.044 Uiso 1 1 calc R U
C18 C 0.8904(4) 0.2399(2) 0.72065(17) 0.0488(9) Uani 1 1 d . .
H18A H 0.9125 0.2383 0.7731 0.059 Uiso 1 1 calc R U
H18B H 0.9337 0.2837 0.706 0.059 Uiso 1 1 calc R U
C19 C 0.7313(2) 0.10876(13) 0.42697(11) 0.0175(4) Uani 1 1 d . .
C20 C 0.6205(3) 0.00318(18) 0.30965(17) 0.0362(6) Uani 1 1 d . .
H20A H 0.629 -0.0378 0.2768 0.043 Uiso 1 1 calc R U
H20B H 0.53 0.0176 0.2994 0.043 Uiso 1 1 calc R U
C21 C 0.8840(3) 0.02075(17) 0.39022(16) 0.0316(5) Uani 1 1 d . .
H21 H 0.9752 0.0058 0.4 0.038 Uiso 1 1 calc R U
C22 C 0.8389(3) 0.04804(19) 0.31385(17) 0.0375(7) Uani 1 1 d . .
H22A H 0.849 0.0074 0.281 0.045 Uiso 1 1 calc R U
H22B H 0.8905 0.0916 0.3064 0.045 Uiso 1 1 calc R U
C23 C 0.6996(3) 0.07089(17) 0.29869(13) 0.0331(6) Uani 1 1 d . .
H23 H 0.6697 0.0886 0.2485 0.04 Uiso 1 1 calc R U
C24 C 0.8705(2) 0.08442(17) 0.44145(15) 0.0285(5) Uani 1 1 d . .
H24A H 0.9009 0.0667 0.491 0.034 Uiso 1 1 calc R U
H24B H 0.9232 0.1279 0.4351 0.034 Uiso 1 1 calc R U
C25 C 0.6667(3) -0.02400(15) 0.38650(15) 0.0293(5) Uani 1 1 d . .
H25 H 0.615 -0.0684 0.3937 0.035 Uiso 1 1 calc R U
C26 C 0.6515(3) 0.03956(14) 0.43721(15) 0.0261(5) Uani 1 1 d . .
H26A H 0.6798 0.0217 0.4869 0.031 Uiso 1 1 calc R U
H26B H 0.5611 0.054 0.4277 0.031 Uiso 1 1 calc R U
C27 C 0.6852(3) 0.13495(15) 0.34900(12) 0.0268(5) Uani 1 1 d . .
H27A H 0.5952 0.1504 0.3388 0.032 Uiso 1 1 calc R U
H27B H 0.7356 0.179 0.3412 0.032 Uiso 1 1 calc R U
C28 C 0.8060(3) -0.04709(16) 0.40191(16) 0.0339(6) Uani 1 1 d . .
H28A H 0.836 -0.0648 0.4515 0.041 Uiso 1 1 calc R U
H28B H 0.8159 -0.0887 0.37 0.041 Uiso 1 1 calc R U
C29 C 0.2769(2) 0.23325(19) 0.42147(17) 0.0305(5) Uani 1 1 d . .
H29 H 0.270(5) 0.271(3) 0.447(3) 0.049(13) Uiso 1 1 d . .
C30 C 0.2939(3) 0.1641(2) 0.45530(19) 0.0406(7) Uani 1 1 d . .
H30 H 0.306(4) 0.163(2) 0.509(2) 0.043(11) Uiso 1 1 d . .
C31 C 0.2584(5) 0.1003(2) 0.3473(3) 0.0627(12) Uani 1 1 d . .
H31A H 0.2299 0.0509 0.3254 0.075 Uiso 1 1 calc R U
H31B H 0.3414 0.1121 0.3381 0.075 Uiso 1 1 calc R U
C32 C 0.1642(4) 0.1595(2) 0.3147(2) 0.0503(9) Uani 1 1 d . .
H32A H 0.0827 0.1499 0.3267 0.06 Uiso 1 1 calc R U
H32B H 0.1487 0.1584 0.2625 0.06 Uiso 1 1 calc R U
C33 C 0.2162(3) 0.2366(2) 0.3432(2) 0.0437(8) Uani 1 1 d . .
H33A H 0.2794 0.2535 0.3181 0.052 Uiso 1 1 calc R U
H33B H 0.1461 0.2737 0.3338 0.052 Uiso 1 1 calc R U
C34 C 0.8012(5) 0.4794(3) 0.6049(3) 0.0644(12) Uani 1 1 d . .
H34A H 0.7329 0.4522 0.6195 0.077 Uiso 1 1 calc R U
H34B H 0.775 0.485 0.5526 0.077 Uiso 1 1 calc R U
Au1 Au 0.48274(2) 0.21549(2) 0.45092(2) 0.02131(3) Uani 1 1 d . .
N1 N 0.5661(2) 0.33871(12) 0.41973(11) 0.0225(4) Uani 1 1 d . .
O1 O 0.2719(3) 0.09644(17) 0.42250(18) 0.0645(9) Uani 1 1 d . .
P1 P 0.69639(5) 0.18854(3) 0.48187(3) 0.01594(9) Uani 1 1 d . .
Sb1 Sb 0.33855(2) 0.14493(2) 0.13608(2) 0.04078(6) Uani 1 1 d . .
F1 F 0.4928(3) 0.1011(3) 0.13423(15) 0.0887(11) Uani 1 1 d . .
F2 F 0.4151(3) 0.18821(18) 0.22401(13) 0.0670(7) Uani 1 1 d . .
F3 F 0.1848(3) 0.1895(2) 0.13664(18) 0.0743(8) Uani 1 1 d . .
F4 F 0.2653(3) 0.1010(2) 0.04777(14) 0.0754(9) Uani 1 1 d . .
F5 F 0.3811(4) 0.2284(2) 0.08943(18) 0.0873(11) Uani 1 1 d . .
F6 F 0.2979(4) 0.06092(17) 0.18201(17) 0.0788(9) Uani 1 1 d . .
Cl1 Cl 0.94050(15) 0.42641(6) 0.62870(9) 0.0757(4) Uani 1 1 d . .
Cl2 Cl 0.82046(9) 0.56866(5) 0.64413(5) 0.04608(18) Uani 1 1 d . .

loop_
_atom_site_aniso_label
_atom_site_aniso_U_11
_atom_site_aniso_U_22
_atom_site_aniso_U_33
_atom_site_aniso_U_23
_atom_site_aniso_U_13
_atom_site_aniso_U_12
C1 0.0183(9) 0.0208(10) 0.0195(9) 0.0013(7) 0.0037(7) -0.0018(7)
C2 0.0190(10) 0.0289(12) 0.0325(12) 0.0031(9) 0.0070(9) -0.0022(8)
C3 0.0253(12) 0.0360(14) 0.0448(17) 0.0036(12) 0.0133(11) -0.0090(10)
C4 0.0388(15) 0.0315(14) 0.0486(18) 0.0066(12) 0.0176(13) -0.0100(12)
C5 0.0352(13) 0.0226(11) 0.0381(14) 0.0091(10) 0.0131(11) -0.0026(10)
C6 0.0250(10) 0.0205(10) 0.0187(9) 0.0029(7) 0.0059(8) -0.0003(8)
C7 0.0362(14) 0.0280(13) 0.0401(15) -0.0011(11) 0.0147(12) 0.0070(11)
C8 0.0309(13) 0.0435(16) 0.0253(12) 0.0111(11) 0.0042(10) 0.0061(11)
C9 0.0170(9) 0.0189(9) 0.0164(9) 0.0002(7) 0.0024(7) 0.0009(7)
C10 0.060(2) 0.0302(14) 0.0201(11) -0.0008(10) 0.0063(12) 0.0189(13)
C11 0.081(3) 0.0409(18) 0.0220(13) -0.0067(12) 0.0096(15) 0.0224(18)
C12 0.0435(16) 0.0410(15) 0.0201(11) 0.0076(10) 0.0007(10) -0.0184(13)
C13 0.0228(12) 0.065(2) 0.0225(12) 0.0019(12) -0.0022(9) 0.0031(12)
C14 0.0536(19) 0.0373(15) 0.0223(12) 0.0037(11) -0.0005(12) 0.0139(14)
C15 0.0465(17) 0.0516(19) 0.0199(11) 0.0093(12) 0.0034(11) -0.0182(14)
C16 0.0352(16) 0.096(3) 0.0233(13) 0.0098(16) 0.0128(12) 0.0202(18)
C17 0.0199(11) 0.067(2) 0.0209(11) 0.0038(12) 0.0022(9) 0.0045(12)
C18 0.068(2) 0.0483(19) 0.0221(13) -0.0054(13) -0.0033(14) -0.0158(18)
C19 0.0175(8) 0.0209(9) 0.0131(8) 0.0005(7) 0.0021(7) 0.0015(7)
C20 0.0351(14) 0.0343(14) 0.0329(14) -0.0118(11) -0.0030(11) -0.0008(11)
C21 0.0256(12) 0.0362(14) 0.0330(13) -0.0086(11) 0.0077(10) 0.0053(10)
C22 0.0472(17) 0.0391(15) 0.0330(14) -0.0083(12) 0.0227(13) -0.0044(13)
C23 0.0484(16) 0.0335(13) 0.0142(10) -0.0008(9) 0.0021(10) 0.0027(12)
C24 0.0187(10) 0.0361(13) 0.0287(12) -0.0090(10) 0.0024(9) 0.0045(9)
C25 0.0365(13) 0.0197(10) 0.0327(13) -0.0044(9) 0.0107(11) -0.0018(9)
C26 0.0310(12) 0.0204(10) 0.0296(12) 0.0000(9) 0.0129(10) -0.0020(9)
C27 0.0371(13) 0.0262(11) 0.0136(9) 0.0028(8) 0.0001(9) 0.0028(10)
C28 0.0425(15) 0.0264(12) 0.0316(13) -0.0020(10) 0.0070(11) 0.0116(11)
C29 0.0172(10) 0.0375(14) 0.0343(14) -0.0019(11) 0.0022(9) 0.0009(9)
C30 0.0325(14) 0.0512(19) 0.0358(15) 0.0097(13) 0.0047(12) -0.0134(13)
C31 0.074(3) 0.0384(19) 0.060(3) -0.0074(18) -0.012(2) -0.0074(19)
C32 0.0368(17) 0.055(2) 0.048(2) -0.0033(16) -0.0096(15) -0.0087(15)
C33 0.0304(14) 0.0464(18) 0.0449(18) 0.0098(15) -0.0076(13) 0.0042(13)
C34 0.057(3) 0.068(3) 0.063(3) -0.021(2) 0.007(2) -0.021(2)
Au1 0.01453(4) 0.02720(5) 0.02079(4) -0.00017(3) 0.00196(3) 0.00155(3)
N1 0.0237(9) 0.0219(9) 0.0214(9) 0.0052(7) 0.0049(7) 0.0044(7)
O1 0.074(2) 0.0408(14) 0.0649(19) 0.0154(13) -0.0068(16) -0.0254(14)
P1 0.0137(2) 0.0173(2) 0.0159(2) 0.00240(18) 0.00233(17) 0.00045(17)
Sb1 0.03743(11) 0.05587(14) 0.02585(9) 0.00538(8) 0.00234(8) -0.00804(9)
F1 0.0563(17) 0.158(4) 0.0467(15) 0.0047(18) 0.0045(12) 0.033(2)
F2 0.0749(18) 0.0747(18) 0.0405(13) -0.0073(12) -0.0048(12) -0.0183(15)
F3 0.0488(15) 0.093(2) 0.079(2) -0.0055(18) 0.0120(14) 0.0062(15)
F4 0.0641(17) 0.115(3) 0.0375(12) -0.0193(14) -0.0053(11) 0.0006(17)
F5 0.084(2) 0.110(3) 0.0661(19) 0.0422(18) 0.0152(16) -0.0259(19)
F6 0.121(3) 0.0547(16) 0.0649(18) 0.0059(13) 0.0312(18) -0.0234(17)
Cl1 0.0962(9) 0.0317(4) 0.1153(11) 0.0101(5) 0.0565(9) 0.0051(5)
Cl2 0.0430(4) 0.0462(4) 0.0492(5) 0.0066(4) 0.0122(4) 0.0080(3)

loop_
_atom_type_symbol
_atom_type_description
_atom_type_scat_dispersion_real
_atom_type_scat_dispersion_imag
_atom_type_scat_source
C C 0.0033 0.0016 'International Tables Vol C Tables 4.2.6.8 and 6.1.1.4'
H H 0 0 'International Tables Vol C Tables 4.2.6.8 and 6.1.1.4'
Au Au -2.0133 8.8022 'International Tables Vol C Tables 4.2.6.8 and 6.1.1.4'
N N 0.0061 0.0033 'International Tables Vol C Tables 4.2.6.8 and 6.1.1.4'
O O 0.0106 0.006 'International Tables Vol C Tables 4.2.6.8 and 6.1.1.4'
P P 0.1023 0.0942 'International Tables Vol C Tables 4.2.6.8 and 6.1.1.4'
Sb Sb -0.5866 1.5461 'International Tables Vol C Tables 4.2.6.8 and 6.1.1.4'
F F 0.0171 0.0103 'International Tables Vol C Tables 4.2.6.8 and 6.1.1.4'
Cl Cl 0.1484 0.1585 'International Tables Vol C Tables 4.2.6.8 and 6.1.1.4'

loop_
_geom_angle_atom_site_label_1
_geom_angle_atom_site_label_2
_geom_angle_atom_site_label_3
_geom_angle
C6 C1 C2 118.2(2)
C6 C1 P1 120.57(18)
C2 C1 P1 121.18(18)
C3 C2 C1 121.6(3)
C3 C2 H2 119.2
C1 C2 H2 119.2
C4 C3 C2 119.5(3)
C4 C3 H3 120.3
C2 C3 H3 120.3
C5 C4 C3 120.1(3)
C5 C4 H4 119.9
C3 C4 H4 119.9
C4 C5 C6 121.3(3)
C4 C5 H5 119.4
C6 C5 H5 119.4
C5 C6 C1 119.4(2)
C5 C6 N1 118.8(2)
C1 C6 N1 121.8(2)
N1 C7 H7A 109.5
N1 C7 H7B 109.5
H7A C7 H7B 109.5
N1 C7 H7C 109.5
H7A C7 H7C 109.5
H7B C7 H7C 109.5
N1 C8 H8A 109.5
N1 C8 H8B 109.5
H8A C8 H8B 109.5
N1 C8 H8C 109.5
H8A C8 H8C 109.5
H8B C8 H8C 109.5
C12 C9 C17 109.0(2)
C12 C9 C10 109.5(2)
C17 C9 C10 107.5(2)
C12 C9 P1 109.54(16)
C17 C9 P1 116.53(17)
C10 C9 P1 104.63(16)
C11 C10 C9 110.0(2)
C11 C10 H10A 109.7
C9 C10 H10A 109.7
C11 C10 H10B 109.7
C9 C10 H10B 109.7
H10A C10 H10B 108.2
C16 C11 C18 109.5(3)
C16 C11 C10 110.0(3)
C18 C11 C10 110.0(3)
C16 C11 H11 109.1
C18 C11 H11 109.1
C10 C11 H11 109.1
C9 C12 C15 109.8(2)
C9 C12 H12A 109.7
C15 C12 H12A 109.7
C9 C12 H12B 109.7
C15 C12 H12B 109.7
H12A C12 H12B 108.2
C14 C13 C18 110.0(3)
C14 C13 C17 110.2(3)
C18 C13 C17 109.2(3)
C14 C13 H13 109.2
C18 C13 H13 109.2
C17 C13 H13 109.2
C13 C14 C15 108.9(2)
C13 C14 H14A 109.9
C15 C14 H14A 109.9
C13 C14 H14B 109.9
C15 C14 H14B 109.9
H14A C14 H14B 108.3
C16 C15 C14 109.5(3)
C16 C15 C12 110.1(3)
C14 C15 C12 108.9(3)
C16 C15 H15 109.4
C14 C15 H15 109.4
C12 C15 H15 109.4
C11 C16 C15 109.7(3)
C11 C16 H16A 109.7
C15 C16 H16A 109.7
C11 C16 H16B 109.7
C15 C16 H16B 109.7
H16A C16 H16B 108.2
C9 C17 C13 109.7(2)
C9 C17 H17A 109.7
C13 C17 H17A 109.7
C9 C17 H17B 109.7
C13 C17 H17B 109.7
H17A C17 H17B 108.2
C11 C18 C13 109.1(3)
C11 C18 H18A 109.9
C13 C18 H18A 109.9
C11 C18 H18B 109.9
C13 C18 H18B 109.9
H18A C18 H18B 108.3
C24 C19 C27 108.8(2)
C24 C19 C26 108.4(2)
C27 C19 C26 108.3(2)
C24 C19 P1 116.45(16)
C27 C19 P1 105.80(16)
C26 C19 P1 108.82(15)
C23 C20 C25 109.2(2)
C23 C20 H20A 109.8
C25 C20 H20A 109.8
C23 C20 H20B 109.8
C25 C20 H20B 109.8
H20A C20 H20B 108.3
C22 C21 C28 110.2(2)
C22 C21 C24 109.9(3)
C28 C21 C24 109.4(2)
C22 C21 H21 109.1
C28 C21 H21 109.1
C24 C21 H21 109.1
C21 C22 C23 109.2(2)
C21 C22 H22A 109.8
C23 C22 H22A 109.8
C21 C22 H22B 109.8
C23 C22 H22B 109.8
H22A C22 H22B 108.3
C22 C23 C20 109.5(3)
C22 C23 C27 109.5(2)
C20 C23 C27 109.9(3)
C22 C23 H23 109.3
C20 C23 H23 109.3
C27 C23 H23 109.3
C19 C24 C21 110.0(2)
C19 C24 H24A 109.7
C21 C24 H24A 109.7
C19 C24 H24B 109.7
C21 C24 H24B 109.7
H24A C24 H24B 108.2
C28 C25 C20 109.7(2)
C28 C25 C26 109.7(2)
C20 C25 C26 109.6(2)
C28 C25 H25 109.3
C20 C25 H25 109.3
C26 C25 H25 109.3
C25 C26 C19 110.0(2)
C25 C26 H26A 109.7
C19 C26 H26A 109.7
C25 C26 H26B 109.7
C19 C26 H26B 109.7
H26A C26 H26B 108.2
C23 C27 C19 110.2(2)
C23 C27 H27A 109.6
C19 C27 H27A 109.6
C23 C27 H27B 109.6
C19 C27 H27B 109.6
H27A C27 H27B 108.1
C21 C28 C25 108.9(2)
C21 C28 H28A 109.9
C25 C28 H28A 109.9
C21 C28 H28B 109.9
C25 C28 H28B 109.9
H28A C28 H28B 108.3
C30 C29 C33 119.3(3)
C30 C29 Au1 75.23(18)
C33 C29 Au1 115.3(2)
C30 C29 H29 117(3)
C33 C29 H29 118(3)
Au1 C29 H29 102(3)
O1 C30 C29 125.2(3)
O1 C30 Au1 113.0(3)
C29 C30 Au1 68.73(17)
O1 C30 H30 116(2)
C29 C30 H30 118(2)
Au1 C30 H30 100(2)
O1 C31 C32 110.2(4)
O1 C31 H31A 109.6
C32 C31 H31A 109.6
O1 C31 H31B 109.6
C32 C31 H31B 109.6
H31A C31 H31B 108.1
C31 C32 C33 109.0(3)
C31 C32 H32A 109.9
C33 C32 H32A 109.9
C31 C32 H32B 109.9
C33 C32 H32B 109.9
H32A C32 H32B 108.3
C29 C33 C32 111.0(3)
C29 C33 H33A 109.4
C32 C33 H33A 109.4
C29 C33 H33B 109.4
C32 C33 H33B 109.4
H33A C33 H33B 108
Cl1 C34 Cl2 111.9(2)
Cl1 C34 H34A 109.2
Cl2 C34 H34A 109.2
Cl1 C34 H34B 109.2
Cl2 C34 H34B 109.2
H34A C34 H34B 107.9
C29 Au1 C30 36.05(13)
C29 Au1 P1 176.27(9)
C30 Au1 P1 140.53(10)
C29 Au1 N1 102.82(10)
C30 Au1 N1 138.49(11)
P1 Au1 N1 80.74(5)
C6 N1 C8 111.0(2)
C6 N1 C7 111.0(2)
C8 N1 C7 110.7(2)
C6 N1 Au1 111.29(14)
C8 N1 Au1 106.66(17)
C7 N1 Au1 106.03(16)
C30 O1 C31 113.6(3)
C1 P1 C19 107.36(10)
C1 P1 C9 105.80(10)
C19 P1 C9 116.49(10)
C1 P1 Au1 105.46(8)
C19 P1 Au1 110.39(7)
C9 P1 Au1 110.60(7)
F6 Sb1 F3 90.64(17)
F6 Sb1 F5 179.13(18)
F3 Sb1 F5 90.16(17)
F6 Sb1 F1 90.15(18)
F3 Sb1 F1 179.10(16)
F5 Sb1 F1 89.05(18)
F6 Sb1 F2 89.64(14)
F3 Sb1 F2 90.62(15)
F5 Sb1 F2 90.70(15)
F1 Sb1 F2 89.82(15)
F6 Sb1 F4 90.58(15)
F3 Sb1 F4 90.62(14)
F5 Sb1 F4 89.06(17)
F1 Sb1 F4 88.94(14)
F2 Sb1 F4 178.74(14)

loop_
_geom_bond_atom_site_label_1
_geom_bond_atom_site_label_2
_geom_bond_distance
C1 C6 1.406(3)
C1 C2 1.407(3)
C1 P1 1.828(2)
C2 C3 1.385(4)
C2 H2 0.95
C3 C4 1.383(5)
C3 H3 0.95
C4 C5 1.379(4)
C4 H4 0.95
C5 C6 1.395(3)
C5 H5 0.95
C6 N1 1.446(3)
C7 N1 1.480(4)
C7 H7A 0.98
C7 H7B 0.98
C7 H7C 0.98
C8 N1 1.477(3)
C8 H8A 0.98
C8 H8B 0.98
C8 H8C 0.98
C9 C12 1.532(4)
C9 C17 1.536(4)
C9 C10 1.537(4)
C9 P1 1.874(2)
C10 C11 1.537(4)
C10 H10A 0.99
C10 H10B 0.99
C11 C16 1.502(6)
C11 C18 1.506(6)
C11 H11 1
C12 C15 1.545(4)
C12 H12A 0.99
C12 H12B 0.99
C13 C14 1.514(5)
C13 C18 1.523(6)
C13 C17 1.548(4)
C13 H13 1
C14 C15 1.526(5)
C14 H14A 0.99
C14 H14B 0.99
C15 C16 1.524(6)
C15 H15 1
C16 H16A 0.99
C16 H16B 0.99
C17 H17A 0.99
C17 H17B 0.99
C18 H18A 0.99
C18 H18B 0.99
C19 C24 1.534(3)
C19 C27 1.546(3)
C19 C26 1.549(3)
C19 P1 1.874(2)
C20 C23 1.527(5)
C20 C25 1.532(4)
C20 H20A 0.99
C20 H20B 0.99
C21 C22 1.523(5)
C21 C28 1.526(5)
C21 C24 1.541(4)
C21 H21 1
C22 C23 1.527(5)
C22 H22A 0.99
C22 H22B 0.99
C23 C27 1.537(4)
C23 H23 1
C24 H24A 0.99
C24 H24B 0.99
C25 C28 1.527(4)
C25 C26 1.538(4)
C25 H25 1
C26 H26A 0.99
C26 H26B 0.99
C27 H27A 0.99
C27 H27B 0.99
C28 H28A 0.99
C28 H28B 0.99
C29 C30 1.385(5)
C29 C33 1.502(5)
C29 Au1 2.193(3)
C29 H29 0.86(5)
C30 O1 1.353(5)
C30 Au1 2.276(3)
C30 H30 1.03(4)
C31 O1 1.438(6)
C31 C32 1.493(6)
C31 H31A 0.99
C31 H31B 0.99
C32 C33 1.531(5)
C32 H32A 0.99
C32 H32B 0.99
C33 H33A 0.99
C33 H33B 0.99
C34 Cl1 1.746(6)
C34 Cl2 1.750(5)
C34 H34A 0.99
C34 H34B 0.99
Au1 P1 2.3032(6)
Au1 N1 2.505(2)
Sb1 F6 1.853(3)
Sb1 F3 1.857(3)
Sb1 F5 1.860(3)
Sb1 F1 1.864(3)
Sb1 F2 1.869(2)
Sb1 F4 1.873(3)
